data_8103174
loop_
_publ_author_name
'Jaeun Kang'
'Kyungna Jung'
'Jeesun Ahn'
'Yeonsun Jung'
'Seonhong Kim'
'Yumi Lee'
'Hoseop Yun'
'Junghwan Do'

_publ_contact_author
;
  J. Do
;
_publ_section_title
;
 Crystal structure of 4-phenylbutylammonium dihydrogen phosphate,
 [C6H5(CH2)4NH3)](H2PO4)
;
_journal_issue 3
_journal_name_full 'Zeitschrift f\"ur Kristallographie - New Crystal Structures'
_journal_page_first 423
_journal_volume 226
_journal_year 2011
_chemical_formula_structural '[C6 H5(C H2)4 N H3)](H2 P O4)'
_chemical_formula_sum 'C10 H18 N O4 P'
_chemical_formula_weight 247.22
_chemical_name_systematic
;
4-phenylbutylammonium dihydrogenphosphate
;
_space_group_IT_number 41
_symmetry_cell_setting orthorhombic
_symmetry_space_group_name_Hall 'A 2 -2ab'
_symmetry_space_group_name_H-M 'A b a 2'
_atom_sites_solution_hydrogens geom
_atom_sites_solution_primary direct
_atom_sites_solution_secondary difmap
_audit_creation_method SHELXL-97
_cell_angle_alpha 90.00
_cell_angle_beta 90.00
_cell_angle_gamma 90.00
_cell_formula_units_Z 8
_cell_length_a 7.2178(14)
_cell_length_b 36.600(7)
_cell_length_c 9.1878(18)
_cell_measurement_temperature 296(2)
_cell_volume 2427.2(8)
_computing_cell_refinement 'RapidAuto (Rigaku, 2005)'
_computing_data_collection 'RapidAuto (Rigaku, 2005)'
_computing_data_reduction 'RapidAuto (Rigaku, 2005)'
_computing_molecular_graphics 'Diamond [10]'
_computing_structure_refinement 'SHELXL-97 (Sheldrick, 1997)[9]'
_computing_structure_solution 'SHELXS-97 (Sheldrick, 1997)[9]'
_diffrn_ambient_temperature 296(2)
_diffrn_measured_fraction_theta_full 0.999
_diffrn_measured_fraction_theta_max 0.999
_diffrn_measurement_device_type 'three-circle diffractometer'
_diffrn_measurement_method 'Regaku R-AXIS RAPID diffractometer'
_diffrn_radiation_monochromator graphite
_diffrn_radiation_source 'fine-focus sealed tube'
_diffrn_radiation_type MoK\a
_diffrn_radiation_wavelength 0.71073
_diffrn_reflns_av_R_equivalents 0.0604
_diffrn_reflns_av_sigmaI/netI 0.0481
_diffrn_reflns_limit_h_max 9
_diffrn_reflns_limit_h_min -9
_diffrn_reflns_limit_k_max 47
_diffrn_reflns_limit_k_min -47
_diffrn_reflns_limit_l_max 11
_diffrn_reflns_limit_l_min -11
_diffrn_reflns_number 11402
_diffrn_reflns_theta_full 27.45
_diffrn_reflns_theta_max 27.45
_diffrn_reflns_theta_min 3.03
_exptl_absorpt_coefficient_mu 0.226
_exptl_absorpt_correction_T_max 0.9910
_exptl_absorpt_correction_T_min 0.9271
_exptl_absorpt_correction_type multi-scan
_exptl_absorpt_process_details 'ABSCOR (Higashi, 1995)'
_exptl_crystal_colour colorless
_exptl_crystal_density_diffrn 1.353
_exptl_crystal_density_method 'not measured'
_exptl_crystal_description plate
_exptl_crystal_F_000 1056
_exptl_crystal_size_max 0.34
_exptl_crystal_size_mid 0.10
_exptl_crystal_size_min 0.04
_refine_diff_density_max 0.251
_refine_diff_density_min -0.221
_refine_diff_density_rms 0.047
_refine_ls_abs_structure_details 'Flack H D (1983), Acta Cryst. A39, 876-881'
_refine_ls_abs_structure_Flack -0.03(15)
_refine_ls_extinction_method none
_refine_ls_goodness_of_fit_ref 1.065
_refine_ls_hydrogen_treatment mixed
_refine_ls_matrix_type full
_refine_ls_number_parameters 154
_refine_ls_number_reflns 2767
_refine_ls_number_restraints 1
_refine_ls_restrained_S_all 1.065
_refine_ls_R_factor_all 0.0528
_refine_ls_R_factor_gt 0.0434
_refine_ls_shift/su_max 0.001
_refine_ls_shift/su_mean 0.000
_refine_ls_structure_factor_coef Fsqd
_refine_ls_weighting_details 'calc w=1/[\s^2^(Fo^2^)+(0.0367P)^2^+2.3161P] where P=(Fo^2^+2Fc^2^)/3'
_refine_ls_weighting_scheme calc
_refine_ls_wR_factor_gt 0.0996
_refine_ls_wR_factor_ref 0.1049
_reflns_number_gt 2315
_reflns_number_total 2767
_reflns_threshold_expression >2sigma(I)
_cod_data_source_file 1267-3449.cff
_cod_data_source_block do
_cod_depositor_comments
;
The following automatic conversions were performed:
'_publ_contact_autor' tag replaced with '_publ_contact_author'.

Automatic conversion script
Id: cif_correct_tags 1440 2010-10-19 06:21:57Z saulius 
;
_cod_original_sg_symbol_H-M Aba2
_cod_database_code 8103174

loop_
_symmetry_equiv_pos_as_xyz
'x, y, z'
'-x, -y, z'
'x+1/2, -y+1/2, z'
'-x+1/2, y+1/2, z'
'x, y+1/2, z+1/2'
'-x, -y+1/2, z+1/2'
'x+1/2, -y+1, z+1/2'
'-x+1/2, y+1, z+1/2'

loop_
_atom_site_label
_atom_site_type_symbol
_atom_site_fract_x
_atom_site_fract_y
_atom_site_fract_z
_atom_site_U_iso_or_equiv
_atom_site_adp_type
_atom_site_occupancy
_atom_site_symmetry_multiplicity
_atom_site_calc_flag
_atom_site_refinement_flags
P1 P 0.24847(9) 0.459007(16) 0.01647(9) 0.02516(14) Uani 1 1 d .
O1 O 0.1392(3) 0.44650(6) 0.1453(2) 0.0351(5) Uani 1 1 d .
O2 O 0.1707(3) 0.49443(6) -0.0501(2) 0.0344(5) Uani 1 1 d .
H1 H 0.082(5) 0.4952(13) -0.067(4) 0.062(15) Uiso 1 1 d .
O3 O 0.4535(3) 0.46674(6) 0.0494(2) 0.0385(5) Uani 1 1 d .
O4 O 0.2382(4) 0.42782(6) -0.0997(2) 0.0413(5) Uani 1 1 d .
H2 H 0.261(5) 0.4335(8) -0.164(3) 0.021(8) Uiso 1 1 d .
N1 N 0.2694(3) 0.04649(6) 0.2368(2) 0.0344(6) Uani 1 1 d .
H1A H 0.1856 0.0443 0.1663 0.052 Uiso 1 1 calc R
H1B H 0.2618 0.0274 0.2962 0.052 Uiso 1 1 calc R
H1C H 0.3823 0.0474 0.1979 0.052 Uiso 1 1 calc R
C1 C 0.2340(4) 0.08036(8) 0.3197(3) 0.0339(6) Uani 1 1 d .
H1D H 0.3433 0.0865 0.3760 0.041 Uiso 1 1 calc R
H1E H 0.1328 0.0762 0.3871 0.041 Uiso 1 1 calc R
C2 C 0.1858(4) 0.11197(9) 0.2207(3) 0.0385(7) Uani 1 1 d .
H2A H 0.0746 0.1060 0.1664 0.046 Uiso 1 1 calc R
H2B H 0.2855 0.1156 0.1513 0.046 Uiso 1 1 calc R
C3 C 0.1547(5) 0.14715(10) 0.3042(4) 0.0491(9) Uani 1 1 d .
H3A H 0.0707 0.1422 0.3843 0.059 Uiso 1 1 calc R
H3B H 0.0944 0.1646 0.2403 0.059 Uiso 1 1 calc R
C4 C 0.3315(5) 0.16482(10) 0.3658(4) 0.0516(9) Uani 1 1 d .
H4A H 0.2973 0.1849 0.4295 0.062 Uiso 1 1 calc R
H4B H 0.3982 0.1469 0.4235 0.062 Uiso 1 1 calc R
C5 C 0.4569(4) 0.17898(9) 0.2472(3) 0.0421(7) Uani 1 1 d .
C6 C 0.5988(5) 0.15737(11) 0.1904(4) 0.0537(9) Uani 1 1 d .
H6 H 0.6209 0.1343 0.2294 0.064 Uiso 1 1 calc R
C7 C 0.7061(6) 0.16992(14) 0.0772(5) 0.0667(11) Uani 1 1 d .
H7 H 0.7998 0.1552 0.0402 0.080 Uiso 1 1 calc R
C8 C 0.6777(6) 0.20323(14) 0.0189(6) 0.0726(12) Uani 1 1 d .
H8 H 0.7490 0.2111 -0.0593 0.087 Uiso 1 1 calc R
C9 C 0.5434(7) 0.22535(13) 0.0755(5) 0.0716(12) Uani 1 1 d .
H9 H 0.5261 0.2487 0.0381 0.086 Uiso 1 1 calc R
C10 C 0.4321(6) 0.21294(10) 0.1896(4) 0.0562(10) Uani 1 1 d .
H10 H 0.3399 0.2280 0.2268 0.067 Uiso 1 1 calc R

loop_
_atom_site_aniso_label
_atom_site_aniso_U_11
_atom_site_aniso_U_22
_atom_site_aniso_U_33
_atom_site_aniso_U_23
_atom_site_aniso_U_13
_atom_site_aniso_U_12
P1 0.0199(2) 0.0330(3) 0.0226(2) -0.0002(3) 0.0006(2) -0.0019(3)
O1 0.0320(10) 0.0508(13) 0.0224(9) 0.0073(9) -0.0001(8) -0.0002(9)
O2 0.0203(10) 0.0396(12) 0.0434(11) 0.0093(10) 0.0019(9) 0.0038(10)
O3 0.0222(9) 0.0399(12) 0.0533(14) 0.0040(9) -0.0064(8) 0.0011(8)
O4 0.0588(15) 0.0398(12) 0.0254(11) -0.0021(9) 0.0067(10) -0.0059(13)
N1 0.0293(11) 0.0439(13) 0.0300(15) 0.0034(9) 0.0005(10) -0.0018(11)
C1 0.0312(15) 0.0432(16) 0.0274(11) 0.0024(11) 0.0021(11) 0.0014(14)
C2 0.0369(15) 0.0448(17) 0.0336(14) 0.0034(13) -0.0034(11) -0.0030(14)
C3 0.0457(19) 0.048(2) 0.054(2) 0.0007(15) 0.0081(14) 0.0045(16)
C4 0.066(2) 0.049(2) 0.0397(17) -0.0068(16) 0.0008(16) 0.0006(17)
C5 0.0459(17) 0.0420(16) 0.0384(18) -0.0063(15) -0.0048(14) -0.0061(13)
C6 0.054(2) 0.051(2) 0.056(2) -0.0024(17) -0.0112(17) 0.0079(18)
C7 0.042(2) 0.082(3) 0.076(3) -0.011(2) 0.0026(18) -0.002(2)
C8 0.056(2) 0.089(3) 0.072(2) 0.001(3) 0.008(3) -0.023(2)
C9 0.080(3) 0.055(2) 0.081(3) 0.023(2) -0.003(2) -0.013(2)
C10 0.059(2) 0.046(2) 0.064(2) -0.0067(17) -0.0057(19) 0.0041(18)

loop_
_atom_type_symbol
_atom_type_description
_atom_type_scat_dispersion_real
_atom_type_scat_dispersion_imag
_atom_type_scat_source
C C 0.0033 0.0016 'International Tables Vol C Tables 4.2.6.8 and 6.1.1.4'
H H 0.0000 0.0000 'International Tables Vol C Tables 4.2.6.8 and 6.1.1.4'
N N 0.0061 0.0033 'International Tables Vol C Tables 4.2.6.8 and 6.1.1.4'
O O 0.0106 0.0060 'International Tables Vol C Tables 4.2.6.8 and 6.1.1.4'
P P 0.1023 0.0942 'International Tables Vol C Tables 4.2.6.8 and 6.1.1.4'

loop_
_geom_angle_atom_site_label_1
_geom_angle_atom_site_label_2
_geom_angle_atom_site_label_3
_geom_angle
O1 P1 O3 114.15(13)
O1 P1 O2 112.33(12)
O3 P1 O2 105.91(12)
O1 P1 O4 106.99(13)
O3 P1 O4 108.30(13)
O2 P1 O4 109.04(13)
O1 P1 H2 124.4(10)
O3 P1 H2 102.5(10)
O2 P1 H2 94.8(9)
O4 P1 H2 18.4(9)
P1 O2 H1 119(4)
P1 O4 H2 112(3)
C1 N1 H1A 109.5
C1 N1 H1B 109.5
H1A N1 H1B 109.5
C1 N1 H1C 109.5
H1A N1 H1C 109.5
H1B N1 H1C 109.5
N1 C1 C2 111.8(2)
N1 C1 H1D 109.3
C2 C1 H1D 109.3
N1 C1 H1E 109.3
C2 C1 H1E 109.3
H1D C1 H1E 107.9
C1 C2 C3 112.3(2)
C1 C2 H2A 109.1
C3 C2 H2A 109.1
C1 C2 H2B 109.1
C3 C2 H2B 109.1
H2A C2 H2B 107.9
C2 C3 C4 114.9(3)
C2 C3 H3A 108.6
C4 C3 H3A 108.6
C2 C3 H3B 108.6
C4 C3 H3B 108.6
H3A C3 H3B 107.5
C5 C4 C3 112.1(3)
C5 C4 H4A 109.2
C3 C4 H4A 109.2
C5 C4 H4B 109.2
C3 C4 H4B 109.2
H4A C4 H4B 107.9
C10 C5 C6 118.0(3)
C10 C5 C4 121.0(3)
C6 C5 C4 121.0(3)
C7 C6 C5 120.4(4)
C7 C6 H6 119.8
C5 C6 H6 119.8
C8 C7 C6 121.1(4)
C8 C7 H7 119.4
C6 C7 H7 119.4
C7 C8 C9 119.5(4)
C7 C8 H8 120.2
C9 C8 H8 120.2
C8 C9 C10 120.1(4)
C8 C9 H9 119.9
C10 C9 H9 119.9
C5 C10 C9 120.8(4)
C5 C10 H10 119.6
C9 C10 H10 119.6

loop_
_geom_bond_atom_site_label_1
_geom_bond_atom_site_label_2
_geom_bond_distance
P1 O1 1.494(2)
P1 O3 1.537(2)
P1 O2 1.539(2)
P1 O4 1.565(2)
P1 H2 1.91(3)
O2 H1 0.66(4)
O4 H2 0.65(3)
N1 C1 1.477(3)
N1 H1A 0.8900
N1 H1B 0.8900
N1 H1C 0.8900
C1 C2 1.512(4)
C1 H1D 0.9700
C1 H1E 0.9700
C2 C3 1.516(4)
C2 H2A 0.9700
C2 H2B 0.9700
C3 C4 1.538(5)
C3 H3A 0.9700
C3 H3B 0.9700
C4 C5 1.509(5)
C4 H4A 0.9700
C4 H4B 0.9700
C5 C10 1.362(5)
C5 C6 1.395(5)
C6 C7 1.376(6)
C6 H6 0.9300
C7 C8 1.347(6)
C7 H7 0.9300
C8 C9 1.365(6)
C8 H8 0.9300
C9 C10 1.397(6)
C9 H9 0.9300
C10 H10 0.9300
